data_4109826
loop_
_publ_author_name
'Zhuojia Lin'
'David S. Wragg'
'John E. Warren'
'Russell E. Morris'

_publ_section_title
;
 Anion Control in the Ionothermal Synthesis of Coordination Polymers
;
_journal_name_full 'Journal of the American Chemical Society'
_journal_page_first 10334
_journal_page_last 10335
_journal_paper_doi 10.1021/ja0737671
_journal_volume 129
_journal_year 2007
_chemical_formula_moiety '(C16 H26 Co5 O18), O3'
_chemical_formula_sum 'C16 H26 Co5 O21'
_chemical_formula_weight 849.02
_chemical_name_systematic
; 
 ? 
;
_space_group_IT_number 88
_symmetry_cell_setting tetragonal
_symmetry_space_group_name_Hall '-I 4ad'
_symmetry_space_group_name_H-M 'I 41/a :2'
_atom_sites_solution_hydrogens geom
_atom_sites_solution_primary direct
_atom_sites_solution_secondary difmap
_audit_creation_method SHELXL-97
_cell_angle_alpha 90.00
_cell_angle_beta 90.00
_cell_angle_gamma 90.00
_cell_formula_units_Z 8
_cell_length_a 23.705(3)
_cell_length_b 23.705(3)
_cell_length_c 11.409(2)
_cell_measurement_reflns_used 7628
_cell_measurement_temperature 113(2)
_cell_measurement_theta_max 28.7241
_cell_measurement_theta_min 1.9809
_cell_volume 6411.0(16)
_computing_cell_refinement 'CrystalClear (Rigaku/MSC Inc., 2006)'
_computing_data_collection 'CrystalClear (Rigaku/MSC Inc., 2006)'
_computing_data_reduction 'CrystalClear (Rigaku/MSC Inc., 2006)'
_computing_structure_refinement 'SHELXL-97 (Sheldrick, 1997)'
_computing_structure_solution 'SHELXS-97 (Sheldrick, 1990)'
_diffrn_ambient_temperature 113(2)
_diffrn_detector_area_resol_mean 14.6306
_diffrn_measured_fraction_theta_full 0.988
_diffrn_measured_fraction_theta_max 0.988
_diffrn_measurement_method dtprofit.ref
_diffrn_radiation_monochromator graphite
_diffrn_radiation_source 'fine-focus sealed tube'
_diffrn_radiation_type MoK\a
_diffrn_radiation_wavelength 0.71073
_diffrn_reflns_av_R_equivalents 0.0871
_diffrn_reflns_av_sigmaI/netI 0.0710
_diffrn_reflns_limit_h_max 21
_diffrn_reflns_limit_h_min -28
_diffrn_reflns_limit_k_max 28
_diffrn_reflns_limit_k_min -28
_diffrn_reflns_limit_l_max 13
_diffrn_reflns_limit_l_min -10
_diffrn_reflns_number 20786
_diffrn_reflns_theta_full 25.99
_diffrn_reflns_theta_max 25.99
_diffrn_reflns_theta_min 1.98
_exptl_absorpt_coefficient_mu 2.612
_exptl_absorpt_correction_T_max 1.0000
_exptl_absorpt_correction_T_min 0.4117
_exptl_absorpt_correction_type none
_exptl_crystal_colour Orange
_exptl_crystal_density_diffrn 1.759
_exptl_crystal_description Prism
_exptl_crystal_F_000 3400
_exptl_crystal_size_max 0.1200
_exptl_crystal_size_mid 0.0500
_exptl_crystal_size_min 0.0500
_refine_diff_density_max 1.134
_refine_diff_density_min -0.724
_refine_diff_density_rms 0.157
_refine_ls_extinction_method none
_refine_ls_goodness_of_fit_ref 1.110
_refine_ls_hydrogen_treatment constr
_refine_ls_matrix_type full
_refine_ls_number_parameters 208
_refine_ls_number_reflns 3116
_refine_ls_number_restraints 0
_refine_ls_restrained_S_all 1.110
_refine_ls_R_factor_all 0.1034
_refine_ls_R_factor_gt 0.0846
_refine_ls_shift/su_max 0.000
_refine_ls_shift/su_mean 0.000
_refine_ls_structure_factor_coef Fsqd
_refine_ls_weighting_details 'calc w=1/[\s^2^(Fo^2^)+(0.1050P)^2^+46.0147P] where P=(Fo^2^+2Fc^2^)/3'
_refine_ls_weighting_scheme calc
_refine_ls_wR_factor_gt 0.2071
_refine_ls_wR_factor_ref 0.2224
_reflns_number_gt 2578
_reflns_number_total 3116
_reflns_threshold_expression >2sigma(I)
_cod_data_source_file ja0737671si20070525_064822.cif
_cod_data_source_block compound_4
_cod_original_cell_volume 6410.6(18)
_cod_original_sg_symbol_H-M 'I 41/a'
_cod_database_code 4109826

loop_
_symmetry_equiv_pos_as_xyz
'x, y, z'
'-x+1/2, -y, z+1/2'
'-y+3/4, x+1/4, z+1/4'
'y+3/4, -x+3/4, z+3/4'
'x+1/2, y+1/2, z+1/2'
'-x+1, -y+1/2, z+1'
'-y+5/4, x+3/4, z+3/4'
'y+5/4, -x+5/4, z+5/4'
'-x, -y, -z'
'x-1/2, y, -z-1/2'
'y-3/4, -x-1/4, -z-1/4'
'-y-3/4, x-3/4, -z-3/4'
'-x+1/2, -y+1/2, -z+1/2'
'x, y+1/2, -z'
'y-1/4, -x+1/4, -z+1/4'
'-y-1/4, x-1/4, -z-1/4'

loop_
_atom_site_label
_atom_site_type_symbol
_atom_site_fract_x
_atom_site_fract_y
_atom_site_fract_z
_atom_site_U_iso_or_equiv
_atom_site_adp_type
_atom_site_occupancy
_atom_site_symmetry_multiplicity
_atom_site_calc_flag
_atom_site_refinement_flags
Co1 Co 0.77774(4) 0.44691(4) 0.01999(9) 0.0274(3) Uani 1 1 d .
Co2 Co 0.87245(4) 0.53893(4) -0.00585(9) 0.0292(3) Uani 1 1 d .
Co3 Co 1.0000 0.5000 0.0000 0.0372(4) Uani 1 2 d S
O1 O 0.79593(19) 0.52921(18) 0.0910(4) 0.0287(11) Uani 1 1 d .
O2 O 0.7127(2) 0.5447(2) 0.1732(5) 0.0359(12) Uani 1 1 d .
O3 O 0.84810(19) 0.42230(18) 0.1335(4) 0.0295(11) Uani 1 1 d .
O4 O 0.92059(19) 0.4739(2) 0.0776(5) 0.0360(12) Uani 1 1 d .
O5 O 0.94059(19) 0.5323(2) -0.1253(5) 0.0395(13) Uani 1 1 d .
O6 O 0.8881(2) 0.5303(2) -0.2882(5) 0.0408(13) Uani 1 1 d .
O7 O 0.9071(2) 0.5984(2) 0.0963(5) 0.0452(14) Uani 1 1 d .
O8 O 0.9978(2) 0.5727(3) 0.0927(6) 0.0508(15) Uani 1 1 d .
O9 O 0.83145(18) 0.47801(18) -0.0982(4) 0.0274(10) Uani 1 1 d .
H7A H 0.8575 0.4490 -0.1269 0.033 Uiso 1 1 calc R
C1 C 0.7604(3) 0.5615(3) 0.1415(7) 0.0333(17) Uani 1 1 d .
C2 C 0.7753(5) 0.6219(4) 0.1618(10) 0.066(3) Uani 1 1 d .
H2A H 0.7696 0.6311 0.2428 0.100 Uiso 1 1 calc R
H2B H 0.7518 0.6455 0.1139 0.100 Uiso 1 1 calc R
H2C H 0.8142 0.6279 0.1416 0.100 Uiso 1 1 calc R
C3 C 0.8999(3) 0.4285(3) 0.1173(7) 0.0337(17) Uani 1 1 d .
C4 C 0.9392(3) 0.3796(4) 0.1456(9) 0.052(2) Uani 1 1 d .
H4A H 0.9305 0.3651 0.2221 0.078 Uiso 1 1 calc R
H4B H 0.9776 0.3925 0.1440 0.078 Uiso 1 1 calc R
H4C H 0.9342 0.3502 0.0885 0.078 Uiso 1 1 calc R
C5 C 0.9340(3) 0.5261(3) -0.2382(7) 0.0381(18) Uani 1 1 d .
C6 C 0.9855(4) 0.5135(5) -0.3097(9) 0.062(3) Uani 1 1 d .
H6A H 0.9878 0.5397 -0.3739 0.093 Uiso 1 1 calc R
H6B H 0.9831 0.4758 -0.3397 0.093 Uiso 1 1 calc R
H6C H 1.0185 0.5171 -0.2615 0.093 Uiso 1 1 calc R
C7 C 0.9584(4) 0.6051(4) 0.1223(9) 0.054(2) Uani 1 1 d .
C8 C 0.9732(6) 0.6555(7) 0.1962(19) 0.150(9) Uani 1 1 d .
H8A H 1.0132 0.6565 0.2088 0.225 Uiso 1 1 calc R
H8B H 0.9541 0.6529 0.2703 0.225 Uiso 1 1 calc R
H8C H 0.9616 0.6893 0.1566 0.225 Uiso 1 1 calc R
O1W O 1.1317(6) 0.6189(6) 0.2288(14) 0.062(4) Uani 0.50 1 d P
O2W O 1.0985(8) 0.6139(7) 0.1723(18) 0.092(6) Uani 0.50 1 d P
O3W O 1.128(2) 0.669(2) 0.246(7) 0.53(7) Uani 0.50 1 d P

loop_
_atom_site_aniso_label
_atom_site_aniso_U_11
_atom_site_aniso_U_22
_atom_site_aniso_U_33
_atom_site_aniso_U_23
_atom_site_aniso_U_13
_atom_site_aniso_U_12
Co1 0.0242(5) 0.0224(5) 0.0357(6) 0.0007(4) 0.0009(4) -0.0006(3)
Co2 0.0213(5) 0.0286(6) 0.0376(6) 0.0025(4) -0.0017(4) -0.0015(4)
Co3 0.0197(7) 0.0484(9) 0.0434(10) 0.0113(7) -0.0032(6) -0.0031(6)
O1 0.029(3) 0.023(2) 0.034(3) 0.000(2) -0.002(2) 0.0023(18)
O2 0.036(3) 0.027(3) 0.045(3) 0.002(2) 0.011(2) 0.012(2)
O3 0.027(3) 0.024(2) 0.037(3) 0.004(2) -0.001(2) 0.0010(18)
O4 0.021(2) 0.045(3) 0.042(3) 0.012(2) -0.002(2) -0.004(2)
O5 0.022(3) 0.059(3) 0.037(3) 0.007(3) 0.005(2) 0.001(2)
O6 0.023(3) 0.059(3) 0.040(3) 0.004(3) 0.001(2) -0.001(2)
O7 0.039(3) 0.042(3) 0.055(4) -0.003(3) -0.006(3) -0.004(2)
O8 0.031(3) 0.057(4) 0.064(4) 0.003(3) -0.006(3) -0.012(3)
O9 0.026(2) 0.021(2) 0.036(3) 0.000(2) 0.000(2) 0.0017(18)
C1 0.034(4) 0.028(4) 0.038(4) 0.003(3) 0.002(3) 0.006(3)
C2 0.092(8) 0.031(5) 0.076(7) -0.011(4) 0.046(6) -0.010(4)
C3 0.028(4) 0.036(4) 0.037(4) 0.003(3) 0.003(3) 0.001(3)
C4 0.034(4) 0.052(5) 0.070(6) 0.022(5) 0.007(4) 0.017(4)
C5 0.026(4) 0.052(5) 0.036(5) 0.006(3) 0.003(3) -0.005(3)
C6 0.035(5) 0.102(8) 0.049(6) 0.003(5) -0.002(4) 0.010(5)
C7 0.044(6) 0.051(5) 0.067(6) -0.002(5) -0.020(4) -0.013(4)
C8 0.081(10) 0.144(14) 0.23(2) -0.121(15) -0.055(12) 0.003(9)
O1W 0.058(9) 0.062(9) 0.066(10) -0.014(7) -0.003(7) 0.012(7)
O2W 0.090(12) 0.079(11) 0.106(14) -0.031(10) -0.033(11) 0.031(9)
O3W 0.44(7) 0.27(5) 0.88(14) -0.31(7) 0.58(10) -0.16(5)

loop_
_atom_type_symbol
_atom_type_description
_atom_type_scat_dispersion_real
_atom_type_scat_dispersion_imag
_atom_type_scat_source
C C 0.0033 0.0016 'International Tables Vol C Tables 4.2.6.8 and 6.1.1.4'
H H 0.0000 0.0000 'International Tables Vol C Tables 4.2.6.8 and 6.1.1.4'
N N 0.0061 0.0033 'International Tables Vol C Tables 4.2.6.8 and 6.1.1.4'
O O 0.0106 0.0060 'International Tables Vol C Tables 4.2.6.8 and 6.1.1.4'
Co Co 0.3494 0.9721 'International Tables Vol C Tables 4.2.6.8 and 6.1.1.4'

loop_
_geom_angle_atom_site_label_1
_geom_angle_atom_site_label_2
_geom_angle_atom_site_label_3
_geom_angle
_geom_angle_site_symmetry_1
_geom_angle_site_symmetry_3
O9 Co1 O9 174.6(2) . 8_454
O9 Co1 O2 95.83(19) . 7_544
O9 Co1 O2 88.49(19) 8_454 7_544
O9 Co1 O6 96.94(19) . 8_454
O9 Co1 O6 86.2(2) 8_454 8_454
O2 Co1 O6 91.6(2) 7_544 8_454
O9 Co1 O1 77.98(18) . .
O9 Co1 O1 97.92(18) 8_454 .
O2 Co1 O1 101.67(19) 7_544 .
O6 Co1 O1 166.1(2) 8_454 .
O9 Co1 O3 90.70(18) . .
O9 Co1 O3 85.16(18) 8_454 .
O2 Co1 O3 172.92(18) 7_544 .
O6 Co1 O3 84.9(2) 8_454 .
O1 Co1 O3 82.34(17) . .
O7 Co2 O9 174.6(2) . .
O7 Co2 O5 96.6(2) . .
O9 Co2 O5 88.8(2) . .
O7 Co2 O1 97.1(2) . .
O9 Co2 O1 77.62(18) . .
O5 Co2 O1 166.3(2) . .
O7 Co2 O4 91.7(2) . .
O9 Co2 O4 88.52(19) . .
O5 Co2 O4 80.0(2) . .
O1 Co2 O4 98.34(18) . .
O7 Co2 O3 94.8(2) . 7_544
O9 Co2 O3 85.64(18) . 7_544
O5 Co2 O3 92.66(19) . 7_544
O1 Co2 O3 87.43(17) . 7_544
O4 Co2 O3 170.7(2) . 7_544
O8 Co3 O8 180.0(4) . 9_765
O8 Co3 O5 88.4(2) . 9_765
O8 Co3 O5 91.6(2) 9_765 9_765
O8 Co3 O5 91.6(2) . .
O8 Co3 O5 88.4(2) 9_765 .
O5 Co3 O5 180.000(1) 9_765 .
O8 Co3 O4 90.4(2) . .
O8 Co3 O4 89.6(2) 9_765 .
O5 Co3 O4 101.27(18) 9_765 .
O5 Co3 O4 78.73(19) . .
O8 Co3 O4 89.6(2) . 9_765
O8 Co3 O4 90.4(2) 9_765 9_765
O5 Co3 O4 78.73(19) 9_765 9_765
O5 Co3 O4 101.27(19) . 9_765
O4 Co3 O4 180.0(3) . 9_765
C1 O1 Co2 136.9(4) . .
C1 O1 Co1 125.5(4) . .
Co2 O1 Co1 94.20(19) . .
C1 O2 Co1 125.4(4) . 8_454
C3 O3 Co2 141.3(5) . 8_454
C3 O3 Co1 129.0(5) . .
Co2 O3 Co1 88.97(17) 8_454 .
C3 O4 Co2 124.4(4) . .
C3 O4 Co3 136.3(5) . .
Co2 O4 Co3 94.35(19) . .
C5 O5 Co2 123.5(4) . .
C5 O5 Co3 134.0(5) . .
Co2 O5 Co3 95.6(2) . .
C5 O6 Co1 133.7(5) . 7_544
C7 O7 Co2 128.3(6) . .
C7 O8 Co3 132.9(5) . .
Co1 O9 Co1 120.3(2) . 7_544
Co1 O9 Co2 102.5(2) . .
Co1 O9 Co2 97.46(19) 7_544 .
O2 C1 O1 122.4(6) . .
O2 C1 C2 118.3(7) . .
O1 C1 C2 119.2(7) . .
O3 C3 O4 122.1(6) . .
O3 C3 C4 118.7(7) . .
O4 C3 C4 119.1(6) . .
O6 C5 O5 123.5(7) . .
O6 C5 C6 118.9(8) . .
O5 C5 C6 117.6(7) . .
O8 C7 O7 125.2(8) . .
O8 C7 C8 117.7(9) . .
O7 C7 C8 117.1(10) . .
O2W O1W O3W 100(5) . .
O1W O2W O3W 44(3) . .
O1W O3W O2W 36.0(19) . .

loop_
_geom_bond_atom_site_label_1
_geom_bond_atom_site_label_2
_geom_bond_distance
_geom_bond_site_symmetry_2
Co1 O9 1.995(5) .
Co1 O9 2.026(5) 8_454
Co1 O2 2.075(5) 7_544
Co1 O6 2.122(5) 8_454
Co1 O1 2.156(5) .
Co1 O3 2.191(5) .
Co2 O7 2.005(5) .
Co2 O9 2.035(5) .
Co2 O5 2.119(5) .
Co2 O1 2.136(5) .
Co2 O4 2.141(5) .
Co2 O3 2.164(5) 7_544
Co3 O8 2.024(6) .
Co3 O8 2.024(6) 9_765
Co3 O5 2.148(5) 9_765
Co3 O5 2.148(5) .
Co3 O4 2.170(5) .
Co3 O4 2.170(5) 9_765
O1 C1 1.275(8) .
O2 C1 1.252(8) .
O2 Co1 2.075(5) 8_454
O3 C3 1.251(8) .
O3 Co2 2.164(5) 8_454
O4 C3 1.268(9) .
O5 C5 1.305(9) .
O6 C5 1.234(9) .
O6 Co1 2.122(5) 7_544
O7 C7 1.263(10) .
O8 C7 1.255(11) .
O9 Co1 2.026(5) 7_544
C1 C2 1.494(11) .
C3 C4 1.521(10) .
C5 C6 1.498(12) .
C7 C8 1.502(15) .
O1W O2W 1.023(19) .
O1W O3W 1.22(4) .
O2W O3W 1.72(5) .
